data_7708507
loop_
_publ_author_name
'Cheng, Hao'
'Song, Fu-Qiang'
'Zhao, NaNa'
'Song, Xue-Qin'

_publ_section_title
;
 A hydrostable Zn2+ Coordination Polymer for Multifunction Detection of
 Inorganic and Organic Contaminants in Water
;
_journal_name_full 'Dalton Transactions'
_journal_paper_doi 10.1039/D1DT03022A
_journal_year 2021
_chemical_formula_moiety 'C20 H10 N2 O8 Zn'
_chemical_formula_sum 'C20 H9 N2 O8 Zn'
_chemical_formula_weight 470.66
_space_group_crystal_system monoclinic
_space_group_IT_number 14
_space_group_name_Hall '-P 2ybc'
_space_group_name_H-M_alt 'P 1 21/c 1'
_atom_sites_solution_hydrogens difmap
_audit_creation_date 2021-04-15
_audit_creation_method
;
Olex2 1.2
(compiled 2018.05.29 svn.r3508 for OlexSys, GUI svn.r5506)
;
_audit_update_record
;
2021-09-01 deposited with the CCDC.	2021-10-04 downloaded from the CCDC.
;
_cell_angle_alpha 90
_cell_angle_beta 107.1320(10)
_cell_angle_gamma 90
_cell_formula_units_Z 4
_cell_length_a 11.0213(5)
_cell_length_b 17.0939(8)
_cell_length_c 15.5201(7)
_cell_measurement_reflns_used 8881
_cell_measurement_temperature 100(2)
_cell_measurement_theta_max 26.35
_cell_measurement_theta_min 2.27
_cell_volume 2794.2(2)
_computing_cell_refinement 'SAINT V8.38A (?, 2016)'
_computing_data_reduction 'SAINT V8.38A (?, 2016)'
_computing_molecular_graphics 'Olex2 (Dolomanov et al., 2009)'
_computing_publication_material 'Olex2 (Dolomanov et al., 2009)'
_computing_structure_refinement 'XL (Sheldrick, 2008)'
_diffrn_ambient_temperature 99.99
_diffrn_measured_fraction_theta_full 0.999
_diffrn_measured_fraction_theta_max 0.997
_diffrn_measurement_device_type 'Bruker APEX-II CCD'
_diffrn_measurement_method '\f and \w scans'
_diffrn_radiation_type MoK\a
_diffrn_radiation_wavelength 0.71073
_diffrn_reflns_av_R_equivalents 0.0943
_diffrn_reflns_av_unetI/netI 0.0550
_diffrn_reflns_Laue_measured_fraction_full 0.999
_diffrn_reflns_Laue_measured_fraction_max 0.997
_diffrn_reflns_limit_h_max 13
_diffrn_reflns_limit_h_min -13
_diffrn_reflns_limit_k_max 21
_diffrn_reflns_limit_k_min -20
_diffrn_reflns_limit_l_max 19
_diffrn_reflns_limit_l_min -17
_diffrn_reflns_number 36502
_diffrn_reflns_point_group_measured_fraction_full 0.999
_diffrn_reflns_point_group_measured_fraction_max 0.997
_diffrn_reflns_theta_full 25.242
_diffrn_reflns_theta_max 26.474
_diffrn_reflns_theta_min 2.271
_diffrn_standards_number 0
_exptl_absorpt_coefficient_mu 0.915
_exptl_absorpt_correction_T_max 0.7454
_exptl_absorpt_correction_T_min 0.6238
_exptl_absorpt_correction_type none
_exptl_absorpt_process_details
;
SADABS-2016/2 (Bruker,2016/2) was used for absorption correction.
wR2(int) was 0.0886 before and 0.0667 after correction.
The Ratio of minimum to maximum transmission is 0.8369.
The \l/2 correction factor is Not present.
;
_exptl_crystal_colour colorless
_exptl_crystal_density_diffrn 1.119
_exptl_crystal_description block
_exptl_crystal_F_000 948
_exptl_crystal_size_max 0.24
_exptl_crystal_size_mid 0.22
_exptl_crystal_size_min 0.20
_refine_diff_density_max 0.730
_refine_diff_density_min -0.788
_refine_diff_density_rms 0.113
_refine_ls_extinction_method none
_refine_ls_goodness_of_fit_ref 1.097
_refine_ls_hydrogen_treatment refall
_refine_ls_matrix_type full
_refine_ls_number_parameters 320
_refine_ls_number_reflns 5758
_refine_ls_number_restraints 8
_refine_ls_restrained_S_all 1.102
_refine_ls_R_factor_all 0.0778
_refine_ls_R_factor_gt 0.0644
_refine_ls_shift/su_max 0.001
_refine_ls_shift/su_mean 0.000
_refine_ls_structure_factor_coef Fsqd
_refine_ls_weighting_details 'w=1/[\s^2^(Fo^2^)+(0.0718P)^2^+13.4198P] where P=(Fo^2^+2Fc^2^)/3'
_refine_ls_weighting_scheme calc
_refine_ls_wR_factor_gt 0.1792
_refine_ls_wR_factor_ref 0.1858
_reflns_Friedel_coverage 0.000
_reflns_number_gt 4686
_reflns_number_total 5758
_reflns_threshold_expression 'I > 2\s(I)'
_cod_data_source_file d1dt03022a2.cif
_cod_data_source_block zn_sq_s
_cod_database_code 7708507
_shelx_shelxl_version_number 2014/7
_shelx_space_group_comment
;
The symmetry employed for this shelxl refinement is uniquely defined
by the following loop, which should always be used as a source of
symmetry information in preference to the above space-group names.
They are only intended as comments.
;
_olex2_refinement_description
;
1. Restrained distances
 O8-H8
 0.85 with sigma of 0.02
 C18-H18
 0.95 with sigma of 0.02
2. Uiso/Uaniso restraints and constraints
Uanis(O8) \\sim Ueq: with sigma of 0.001 and sigma for terminal atoms of 0.002
;
_olex2_submission_special_instructions 'No special instructions were received'

loop_
_space_group_symop_operation_xyz
'x, y, z'
'-x, y+1/2, -z+1/2'
'-x, -y, -z'
'x, -y-1/2, z-1/2'

loop_
_atom_site_label
_atom_site_type_symbol
_atom_site_fract_x
_atom_site_fract_y
_atom_site_fract_z
_atom_site_U_iso_or_equiv
_atom_site_adp_type
_atom_site_occupancy
_atom_site_site_symmetry_order
_atom_site_calc_flag
_atom_site_refinement_flags_posn
_atom_site_refinement_flags_adp
_atom_site_refinement_flags_occupancy
_atom_site_disorder_assembly
_atom_site_disorder_group
Zn1 Zn 0.90973(5) 0.29350(3) 0.28771(3) 0.01604(17) Uani 1 1 d . . . . .
O1 O -0.1261(3) 0.3565(2) 0.5678(2) 0.0238(7) Uani 1 1 d . . . . .
H1 H -0.123(9) 0.389(6) 0.532(7) 0.10(3) Uiso 1 1 d . . . . .
O2 O -0.1746(3) 0.29038(19) 0.6778(2) 0.0216(7) Uani 1 1 d . . . . .
O3 O 0.0571(3) 0.12470(19) 0.8588(2) 0.0219(7) Uani 1 1 d . . . . .
O4 O 0.2383(3) 0.0694(2) 0.8491(3) 0.0297(8) Uani 1 1 d . . . . .
O5 O 0.5916(3) 0.4347(2) 0.2476(3) 0.0293(8) Uani 1 1 d . . . . .
O6 O 0.7762(3) 0.38621(19) 0.2363(2) 0.0234(7) Uani 1 1 d . . . . .
O7 O 0.9876(3) 0.19494(18) 0.3799(2) 0.0196(7) Uani 1 1 d . . . . .
O8 O 0.9349(4) 0.1141(2) 0.4761(3) 0.0314(8) Uani 1 1 d D U . . .
N1 N 0.0351(3) 0.2091(2) 0.7154(2) 0.0154(7) Uani 1 1 d . . . . .
N2 N 0.7828(3) 0.2783(2) 0.3565(3) 0.0164(7) Uani 1 1 d . . . . .
C1 C -0.1059(4) 0.3067(2) 0.6273(3) 0.0168(9) Uani 1 1 d . . . . .
C2 C 0.0168(4) 0.2579(2) 0.6453(3) 0.0155(8) Uani 1 1 d . . . . .
C3 C 0.1024(4) 0.2644(3) 0.5970(3) 0.0166(9) Uani 1 1 d . . . . .
H3 H 0.089(8) 0.305(5) 0.542(6) 0.07(3) Uiso 1 1 d . . . . .
C4 C 0.2127(4) 0.2182(3) 0.6224(3) 0.0174(9) Uani 1 1 d . . . . .
C5 C 0.2292(4) 0.1665(3) 0.6955(3) 0.0191(9) Uani 1 1 d . . . . .
H5 H 0.295(5) 0.133(3) 0.711(3) 0.011(11) Uiso 1 1 d . . . . .
C6 C 0.1387(4) 0.1646(3) 0.7413(3) 0.0174(9) Uani 1 1 d . . . . .
C7 C 0.1455(4) 0.1144(3) 0.8228(3) 0.0202(9) Uani 1 1 d . . . . .
C8 C 0.3112(4) 0.2241(3) 0.5746(3) 0.0183(9) Uani 1 1 d . . . . .
C9 C 0.2791(4) 0.2462(3) 0.4842(3) 0.0223(10) Uani 1 1 d . . . . .
H9 H 0.183(6) 0.257(4) 0.451(4) 0.047(18) Uiso 1 1 d . . . . .
C10 C 0.3728(4) 0.2551(3) 0.4408(3) 0.0230(10) Uani 1 1 d . . . . .
H10 H 0.347(5) 0.268(3) 0.368(3) 0.017(12) Uiso 1 1 d . . . . .
C11 C 0.5001(4) 0.2409(3) 0.4876(3) 0.0186(9) Uani 1 1 d . . . . .
C12 C 0.5328(5) 0.2188(3) 0.5772(4) 0.0272(11) Uani 1 1 d . . . . .
H12 H 0.623(6) 0.212(3) 0.612(4) 0.032(15) Uiso 1 1 d . . . . .
C13 C 0.4380(5) 0.2099(3) 0.6197(4) 0.0291(11) Uani 1 1 d . . . . .
H13 H 0.464(6) 0.205(4) 0.685(4) 0.037(16) Uiso 1 1 d . . . . .
C14 C 0.5983(4) 0.2536(3) 0.4412(3) 0.0185(9) Uani 1 1 d . . . . .
C15 C 0.5875(4) 0.3153(3) 0.3800(3) 0.0177(9) Uani 1 1 d . . . . .
H15 H 0.519(5) 0.347(3) 0.367(3) 0.012(11) Uiso 1 1 d . . . . .
C16 C 0.6819(4) 0.3256(2) 0.3387(3) 0.0150(8) Uani 1 1 d . . . . .
C17 C 0.6814(4) 0.3895(3) 0.2680(3) 0.0216(10) Uani 1 1 d . . . . .
C18 C 0.7049(4) 0.2056(3) 0.4582(3) 0.0190(9) Uani 1 1 d D . . . .
H18 H 0.715(6) 0.166(3) 0.501(4) 0.051(19) Uiso 1 1 d D . . . .
C19 C 0.7956(4) 0.2198(2) 0.4150(3) 0.0175(9) Uani 1 1 d . . . . .
C20 C 0.9155(4) 0.1712(3) 0.4259(3) 0.0189(9) Uani 1 1 d . . . . .
H8 H 1.004(12) 0.097(13) 0.469(16) 0.33(12) Uiso 1 1 d D . . . .

loop_
_atom_site_aniso_label
_atom_site_aniso_U_11
_atom_site_aniso_U_22
_atom_site_aniso_U_33
_atom_site_aniso_U_23
_atom_site_aniso_U_13
_atom_site_aniso_U_12
Zn1 0.0150(3) 0.0177(3) 0.0198(3) -0.0010(2) 0.0119(2) -0.00133(19)
O1 0.0233(17) 0.0284(18) 0.0230(18) 0.0078(15) 0.0119(15) 0.0043(14)
O2 0.0183(16) 0.0273(17) 0.0232(17) 0.0041(14) 0.0123(14) 0.0065(13)
O3 0.0216(17) 0.0239(17) 0.0229(17) 0.0072(14) 0.0108(14) 0.0012(13)
O4 0.0284(19) 0.0291(19) 0.036(2) 0.0131(16) 0.0166(17) 0.0094(15)
O5 0.0242(18) 0.0332(19) 0.035(2) 0.0152(16) 0.0160(16) 0.0107(15)
O6 0.0209(17) 0.0278(17) 0.0257(18) 0.0052(14) 0.0131(15) -0.0004(13)
O7 0.0187(16) 0.0226(16) 0.0217(16) 0.0034(13) 0.0124(14) 0.0020(12)
O8 0.0293(14) 0.0319(15) 0.0379(16) 0.0090(13) 0.0175(13) 0.0058(12)
N1 0.0162(18) 0.0167(17) 0.0166(18) 0.0026(15) 0.0101(15) 0.0030(14)
N2 0.0168(18) 0.0176(18) 0.0169(18) -0.0033(15) 0.0085(15) 0.0002(14)
C1 0.015(2) 0.017(2) 0.019(2) -0.0002(17) 0.0066(18) 0.0025(16)
C2 0.015(2) 0.016(2) 0.018(2) -0.0002(17) 0.0080(18) -0.0022(16)
C3 0.019(2) 0.019(2) 0.016(2) -0.0006(17) 0.0099(18) -0.0013(17)
C4 0.0076(19) 0.026(2) 0.021(2) -0.0013(18) 0.0071(17) -0.0001(16)
C5 0.015(2) 0.023(2) 0.021(2) -0.0015(18) 0.0083(19) 0.0020(18)
C6 0.017(2) 0.018(2) 0.019(2) 0.0009(17) 0.0082(18) 0.0005(17)
C7 0.021(2) 0.014(2) 0.028(2) 0.0026(18) 0.012(2) 0.0027(17)
C8 0.014(2) 0.023(2) 0.020(2) 0.0012(18) 0.0087(18) -0.0015(16)
C9 0.017(2) 0.033(3) 0.021(2) 0.002(2) 0.011(2) 0.0024(19)
C10 0.020(2) 0.029(2) 0.024(2) 0.005(2) 0.011(2) -0.0006(19)
C11 0.015(2) 0.025(2) 0.019(2) 0.0030(18) 0.0100(18) -0.0004(17)
C12 0.014(2) 0.043(3) 0.026(3) 0.009(2) 0.008(2) 0.004(2)
C13 0.025(3) 0.042(3) 0.024(3) 0.005(2) 0.012(2) 0.004(2)
C14 0.022(2) 0.021(2) 0.016(2) -0.0008(18) 0.0110(19) -0.0037(18)
C15 0.017(2) 0.019(2) 0.019(2) -0.0011(17) 0.0083(19) 0.0011(17)
C16 0.014(2) 0.016(2) 0.015(2) -0.0014(16) 0.0044(17) -0.0010(16)
C17 0.022(2) 0.023(2) 0.023(2) 0.0036(19) 0.011(2) 0.0013(18)
C18 0.021(2) 0.017(2) 0.022(2) 0.0015(18) 0.0110(19) 0.0005(17)
C19 0.018(2) 0.017(2) 0.018(2) -0.0023(17) 0.0071(18) -0.0034(16)
C20 0.015(2) 0.022(2) 0.024(2) 0.0015(19) 0.0116(19) 0.0029(17)

loop_
_atom_type_symbol
_atom_type_description
_atom_type_scat_dispersion_real
_atom_type_scat_dispersion_imag
_atom_type_scat_source
C C 0.0033 0.0016 'International Tables Vol C Tables 4.2.6.8 and 6.1.1.4'
H H 0.0000 0.0000 'International Tables Vol C Tables 4.2.6.8 and 6.1.1.4'
N N 0.0061 0.0033 'International Tables Vol C Tables 4.2.6.8 and 6.1.1.4'
O O 0.0106 0.0060 'International Tables Vol C Tables 4.2.6.8 and 6.1.1.4'
Zn Zn 0.2839 1.4301 'International Tables Vol C Tables 4.2.6.8 and 6.1.1.4'

loop_
_geom_angle_atom_site_label_1
_geom_angle_atom_site_label_2
_geom_angle_atom_site_label_3
_geom_angle
_geom_angle_site_symmetry_1
_geom_angle_site_symmetry_3
_geom_angle_publ_flag
O2 Zn1 O7 90.00(13) 4_665 . ?
O3 Zn1 O2 152.47(11) 4_665 4_665 ?
O3 Zn1 O7 94.12(12) 4_665 . ?
O6 Zn1 O2 96.05(13) . 4_665 ?
O6 Zn1 O3 92.38(13) . 4_665 ?
O6 Zn1 O7 153.33(11) . . ?
N1 Zn1 O2 75.99(13) 4_665 4_665 ?
N1 Zn1 O3 76.48(13) 4_665 4_665 ?
N1 Zn1 O6 108.40(13) 4_665 . ?
N1 Zn1 O7 98.28(13) 4_665 . ?
N2 Zn1 O2 97.23(13) . 4_665 ?
N2 Zn1 O3 110.18(13) . 4_665 ?
N2 Zn1 O6 77.58(13) . . ?
N2 Zn1 O7 75.89(13) . . ?
N2 Zn1 N1 171.21(14) . 4_665 ?
C1 O2 Zn1 115.2(3) . 4_466 ?
C7 O3 Zn1 114.8(3) . 4_466 ?
C17 O6 Zn1 115.9(3) . . ?
C20 O7 Zn1 114.6(3) . . ?
C2 N1 Zn1 120.1(3) . 4_466 ?
C6 N1 Zn1 119.0(3) . 4_466 ?
C6 N1 C2 120.8(4) . . ?
C16 N2 Zn1 118.5(3) . . ?
C19 N2 Zn1 120.6(3) . . ?
C19 N2 C16 120.8(4) . . ?
O1 C1 O2 127.4(4) . . ?
O1 C1 C2 117.8(4) . . ?
O2 C1 C2 114.8(4) . . ?
N1 C2 C1 113.5(3) . . ?
N1 C2 C3 122.0(4) . . ?
C3 C2 C1 124.5(4) . . ?
C2 C3 C4 118.7(4) . . ?
C3 C4 C5 118.3(4) . . ?
C3 C4 C8 121.4(4) . . ?
C5 C4 C8 120.3(4) . . ?
C6 C5 C4 119.1(4) . . ?
N1 C6 C5 121.0(4) . . ?
N1 C6 C7 113.8(4) . . ?
C5 C6 C7 125.3(4) . . ?
O3 C7 C6 115.8(4) . . ?
O4 C7 O3 127.0(4) . . ?
O4 C7 C6 117.2(4) . . ?
C9 C8 C4 121.0(4) . . ?
C13 C8 C4 120.7(4) . . ?
C13 C8 C9 118.3(4) . . ?
C8 C9 C10 120.7(4) . . ?
C9 C10 C11 120.1(4) . . ?
C10 C11 C14 119.2(4) . . ?
C12 C11 C10 119.6(4) . . ?
C12 C11 C14 121.2(4) . . ?
C11 C12 C13 119.6(5) . . ?
C8 C13 C12 121.6(5) . . ?
C15 C14 C11 120.8(4) . . ?
C18 C14 C11 121.2(4) . . ?
C18 C14 C15 118.0(4) . . ?
C16 C15 C14 119.0(4) . . ?
N2 C16 C15 121.3(4) . . ?
N2 C16 C17 113.8(4) . . ?
C15 C16 C17 124.9(4) . . ?
O5 C17 O6 128.3(4) . . ?
O5 C17 C16 117.6(4) . . ?
O6 C17 C16 114.1(4) . . ?
C19 C18 C14 119.8(4) . . ?
N2 C19 C18 121.1(4) . . ?
N2 C19 C20 113.5(4) . . ?
C18 C19 C20 125.3(4) . . ?
O7 C20 C19 115.1(4) . . ?
O8 C20 O7 125.8(4) . . ?
O8 C20 C19 119.1(4) . . ?

loop_
_geom_bond_atom_site_label_1
_geom_bond_atom_site_label_2
_geom_bond_distance
_geom_bond_site_symmetry_2
_geom_bond_publ_flag
Zn1 O2 2.213(3) 4_665 ?
Zn1 O3 2.181(3) 4_665 ?
Zn1 O6 2.150(3) . ?
Zn1 O7 2.213(3) . ?
Zn1 N1 2.022(3) 4_665 ?
Zn1 N2 2.011(4) . ?
O1 C1 1.228(6) . ?
O2 Zn1 2.213(3) 4_466 ?
O2 C1 1.271(5) . ?
O3 Zn1 2.181(3) 4_466 ?
O3 C7 1.270(5) . ?
O4 C7 1.249(6) . ?
O5 C17 1.221(6) . ?
O6 C17 1.280(5) . ?
O7 C20 1.281(5) . ?
O8 C20 1.227(6) . ?
N1 Zn1 2.022(3) 4_466 ?
N1 C2 1.338(6) . ?
N1 C6 1.332(6) . ?
N2 C16 1.336(6) . ?
N2 C19 1.331(6) . ?
C1 C2 1.542(6) . ?
C2 C3 1.371(6) . ?
C3 C4 1.405(6) . ?
C4 C5 1.407(6) . ?
C4 C8 1.487(6) . ?
C5 C6 1.385(6) . ?
C6 C7 1.511(6) . ?
C8 C9 1.395(6) . ?
C8 C13 1.388(7) . ?
C9 C10 1.397(6) . ?
C10 C11 1.399(7) . ?
C11 C12 1.382(7) . ?
C11 C14 1.482(6) . ?
C12 C13 1.400(7) . ?
C14 C15 1.401(6) . ?
C14 C18 1.393(6) . ?
C15 C16 1.385(6) . ?
C16 C17 1.547(6) . ?
C18 C19 1.378(6) . ?
C19 C20 1.527(6) . ?

loop_
_geom_torsion_atom_site_label_1
_geom_torsion_atom_site_label_2
_geom_torsion_atom_site_label_3
_geom_torsion_atom_site_label_4
_geom_torsion
_geom_torsion_site_symmetry_1
_geom_torsion_site_symmetry_2
_geom_torsion_site_symmetry_3
_geom_torsion_site_symmetry_4
_geom_torsion_publ_flag
Zn1 O2 C1 O1 -172.6(4) 4_466 . . . ?
Zn1 O2 C1 C2 6.7(5) 4_466 . . . ?
Zn1 O3 C7 O4 -178.1(4) 4_466 . . . ?
Zn1 O3 C7 C6 4.3(5) 4_466 . . . ?
Zn1 O6 C17 O5 -177.4(4) . . . . ?
Zn1 O6 C17 C16 0.5(5) . . . . ?
Zn1 O7 C20 O8 174.5(4) . . . . ?
Zn1 O7 C20 C19 -5.3(5) . . . . ?
Zn1 N1 C2 C1 -1.3(5) 4_466 . . . ?
Zn1 N1 C2 C3 176.8(3) 4_466 . . . ?
Zn1 N1 C6 C5 -177.9(3) 4_466 . . . ?
Zn1 N1 C6 C7 2.0(5) 4_466 . . . ?
Zn1 N2 C16 C15 176.3(3) . . . . ?
Zn1 N2 C16 C17 -2.5(5) . . . . ?
Zn1 N2 C19 C18 -175.7(3) . . . . ?
Zn1 N2 C19 C20 2.7(5) . . . . ?
O1 C1 C2 N1 175.5(4) . . . . ?
O1 C1 C2 C3 -2.6(7) . . . . ?
O2 C1 C2 N1 -3.9(6) . . . . ?
O2 C1 C2 C3 178.0(4) . . . . ?
N1 C2 C3 C4 -0.1(7) . . . . ?
N1 C6 C7 O3 -4.2(6) . . . . ?
N1 C6 C7 O4 177.9(4) . . . . ?
N2 C16 C17 O5 179.4(4) . . . . ?
N2 C16 C17 O6 1.3(6) . . . . ?
N2 C19 C20 O7 2.1(6) . . . . ?
N2 C19 C20 O8 -177.7(4) . . . . ?
C1 C2 C3 C4 177.8(4) . . . . ?
C2 N1 C6 C5 -1.1(7) . . . . ?
C2 N1 C6 C7 178.7(4) . . . . ?
C2 C3 C4 C5 1.1(6) . . . . ?
C2 C3 C4 C8 -178.2(4) . . . . ?
C3 C4 C5 C6 -2.0(7) . . . . ?
C3 C4 C8 C9 -28.4(7) . . . . ?
C3 C4 C8 C13 149.7(5) . . . . ?
C4 C5 C6 N1 2.1(7) . . . . ?
C4 C5 C6 C7 -177.7(4) . . . . ?
C4 C8 C9 C10 177.1(4) . . . . ?
C4 C8 C13 C12 -176.9(5) . . . . ?
C5 C4 C8 C9 152.3(5) . . . . ?
C5 C4 C8 C13 -29.5(7) . . . . ?
C5 C6 C7 O3 175.6(4) . . . . ?
C5 C6 C7 O4 -2.3(7) . . . . ?
C6 N1 C2 C1 -178.0(4) . . . . ?
C6 N1 C2 C3 0.1(7) . . . . ?
C8 C4 C5 C6 177.2(4) . . . . ?
C8 C9 C10 C11 0.7(7) . . . . ?
C9 C8 C13 C12 1.3(8) . . . . ?
C9 C10 C11 C12 -0.6(7) . . . . ?
C9 C10 C11 C14 -177.6(4) . . . . ?
C10 C11 C12 C13 0.8(8) . . . . ?
C10 C11 C14 C15 36.4(7) . . . . ?
C10 C11 C14 C18 -144.6(5) . . . . ?
C11 C12 C13 C8 -1.2(8) . . . . ?
C11 C14 C15 C16 179.4(4) . . . . ?
C11 C14 C18 C19 -178.9(4) . . . . ?
C12 C11 C14 C15 -140.6(5) . . . . ?
C12 C11 C14 C18 38.3(7) . . . . ?
C13 C8 C9 C10 -1.1(7) . . . . ?
C14 C11 C12 C13 177.8(5) . . . . ?
C14 C15 C16 N2 -0.4(7) . . . . ?
C14 C15 C16 C17 178.3(4) . . . . ?
C14 C18 C19 N2 -0.7(7) . . . . ?
C14 C18 C19 C20 -178.9(4) . . . . ?
C15 C14 C18 C19 0.1(7) . . . . ?
C15 C16 C17 O5 0.7(7) . . . . ?
C15 C16 C17 O6 -177.5(4) . . . . ?
C16 N2 C19 C18 0.8(7) . . . . ?
C16 N2 C19 C20 179.2(4) . . . . ?
C18 C14 C15 C16 0.4(7) . . . . ?
C18 C19 C20 O7 -179.6(4) . . . . ?
C18 C19 C20 O8 0.6(7) . . . . ?
C19 N2 C16 C15 -0.2(6) . . . . ?
C19 N2 C16 C17 -179.0(4) . . . . ?
